data_7107025
loop_
_publ_author_name
'Hanzhuang Liu'
'John Mack'
'Qiuli Guo'
'Hua Lu'
'Nagao Kobayashi'
'Zhen Shen'

_publ_section_title
;
 A selective colorimetric and fluorometric ammonium ion sensor based on
 the H-aggregation of an aza-BODIPY with fused pyrazine rings
;
_journal_name_full Chem.Commun.
_journal_page_first 12092
_journal_paper_doi 10.1039/c1cc15746a
_journal_volume 47
_journal_year 2011
_chemical_formula_sum 'C32 H30 B F2 N7'
_chemical_formula_weight 561.44
_chemical_name_systematic
;
?
;
_space_group_IT_number 60
_symmetry_cell_setting orthorhombic
_symmetry_space_group_name_Hall '-P 2n 2ab'
_symmetry_space_group_name_H-M 'P b c n'
_atom_sites_solution_hydrogens geom
_atom_sites_solution_primary direct
_atom_sites_solution_secondary difmap
_audit_creation_method SHELXL-97
_cell_angle_alpha 90.00
_cell_angle_beta 90.00
_cell_angle_gamma 90.00
_cell_formula_units_Z 4
_cell_length_a 19.167(5)
_cell_length_b 12.636(3)
_cell_length_c 11.550(3)
_cell_measurement_temperature 296(2)
_cell_volume 2797.3(12)
_computing_cell_refinement 'Bruker SMART'
_computing_data_collection 'Bruker SMART'
_computing_data_reduction 'Bruker SAINT'
_computing_molecular_graphics 'Bruker SHELXTL'
_computing_publication_material 'Bruker SHELXTL'
_computing_structure_refinement 'SHELXL-97 (Sheldrick, 1997)'
_computing_structure_solution 'SHELXS-97 (Sheldrick, 1990)'
_diffrn_ambient_temperature 296(2)
_diffrn_measured_fraction_theta_full 0.991
_diffrn_measured_fraction_theta_max 0.991
_diffrn_measurement_device_type 'CCD area detector'
_diffrn_measurement_method 'phi and omega scans'
_diffrn_radiation_monochromator graphite
_diffrn_radiation_source 'fine-focus sealed tube'
_diffrn_radiation_type MoK\a
_diffrn_radiation_wavelength 0.71073
_diffrn_reflns_av_R_equivalents 0.1167
_diffrn_reflns_av_sigmaI/netI 0.0780
_diffrn_reflns_limit_h_max 25
_diffrn_reflns_limit_h_min -25
_diffrn_reflns_limit_k_max 12
_diffrn_reflns_limit_k_min -16
_diffrn_reflns_limit_l_max 14
_diffrn_reflns_limit_l_min -15
_diffrn_reflns_number 16633
_diffrn_reflns_theta_full 28.37
_diffrn_reflns_theta_max 28.37
_diffrn_reflns_theta_min 1.93
_exptl_absorpt_coefficient_mu 0.091
_exptl_absorpt_correction_type none
_exptl_crystal_density_diffrn 1.333
_exptl_crystal_density_method 'not measured'
_exptl_crystal_F_000 1176
_refine_diff_density_max 0.510
_refine_diff_density_min -0.261
_refine_diff_density_rms 0.045
_refine_ls_extinction_method none
_refine_ls_goodness_of_fit_ref 1.028
_refine_ls_hydrogen_treatment mixed
_refine_ls_matrix_type full
_refine_ls_number_parameters 197
_refine_ls_number_reflns 3474
_refine_ls_number_restraints 0
_refine_ls_restrained_S_all 1.028
_refine_ls_R_factor_all 0.1057
_refine_ls_R_factor_gt 0.0592
_refine_ls_shift/su_max 0.003
_refine_ls_shift/su_mean 0.000
_refine_ls_structure_factor_coef Fsqd
_refine_ls_weighting_details 'calc w=1/[\s^2^(Fo^2^)+(0.0679P)^2^+0.0000P] where P=(Fo^2^+2Fc^2^)/3'
_refine_ls_weighting_scheme calc
_refine_ls_wR_factor_gt 0.1534
_refine_ls_wR_factor_ref 0.1695
_reflns_number_gt 1784
_reflns_number_total 3474
_reflns_threshold_expression >2sigma(I)
_cod_data_source_file c1cc15746a.txt
_cod_data_source_block a
_cod_original_cell_volume 2797.4(13)
_cod_original_sg_symbol_H-M Pbcn
_cod_database_code 7107025

loop_
_symmetry_equiv_pos_as_xyz
'x, y, z'
'-x+1/2, -y+1/2, z+1/2'
'-x, y, -z+1/2'
'x+1/2, -y+1/2, -z'
'-x, -y, -z'
'x-1/2, y-1/2, -z-1/2'
'x, -y, z-1/2'
'-x-1/2, y-1/2, z'

loop_
_atom_site_label
_atom_site_type_symbol
_atom_site_fract_x
_atom_site_fract_y
_atom_site_fract_z
_atom_site_U_iso_or_equiv
_atom_site_adp_type
_atom_site_occupancy
_atom_site_symmetry_multiplicity
_atom_site_calc_flag
_atom_site_refinement_flags
F1 F 0.04862(4) 0.23727(6) 0.19383(7) 0.0600(3) Uani 1 1 d .
N2 N 0.03645(6) 0.37249(8) 0.34135(9) 0.0459(3) Uani 1 1 d .
N3 N 0.14498(6) 0.45526(9) 0.57636(9) 0.0572(4) Uani 1 1 d .
C4 C 0.03654(7) 0.48237(10) 0.32750(11) 0.0489(4) Uani 1 1 d .
C5 C 0.07885(8) 0.52606(11) 0.41696(11) 0.0519(4) Uani 1 1 d .
C6 C 0.10082(7) 0.44237(10) 0.48569(12) 0.0503(4) Uani 1 1 d .
N7 N 0.0000 0.53481(12) 0.2500 0.0518(5) Uani 1 2 d S
N8 N 0.09886(7) 0.62693(9) 0.43375(10) 0.0626(4) Uani 1 1 d .
C9 C 0.07213(7) 0.34589(10) 0.43819(11) 0.0474(4) Uani 1 1 d .
C10 C 0.07594(8) 0.23547(11) 0.61187(15) 0.0617(5) Uani 1 1 d .
H10 H 0.0718 0.2972 0.6552 0.074 Uiso 1 1 calc R
C11 C 0.07828(7) 0.24146(10) 0.49182(14) 0.0483(4) Uani 1 1 d .
C12 C 0.14294(9) 0.63969(12) 0.52103(13) 0.0636(5) Uani 1 1 d .
B13 B 0.0000 0.29849(17) 0.2500 0.0466(6) Uani 1 2 d S
C14 C 0.16590(8) 0.55381(12) 0.59326(12) 0.0606(5) Uani 1 1 d .
C15 C 0.08622(9) 0.14843(11) 0.42895(15) 0.0661(5) Uani 1 1 d .
H15 H 0.0886 0.1506 0.3486 0.079 Uiso 1 1 calc R
C16 C 0.21520(9) 0.57299(14) 0.69162(14) 0.0772(5) Uani 1 1 d .
H16A H 0.1917 0.6161 0.7491 0.093 Uiso 1 1 calc R
H16B H 0.2546 0.6134 0.6629 0.093 Uiso 1 1 calc R
C17 C 0.07973(9) 0.13969(13) 0.66725(14) 0.0725(5) Uani 1 1 d .
H17 H 0.0777 0.1366 0.7476 0.087 Uiso 1 1 calc R
C18 C 0.16939(10) 0.75182(14) 0.53260(17) 0.0953(6) Uani 1 1 d .
H18 H 0.1522 0.7993 0.5872 0.114 Uiso 1 1 calc R
C19 C 0.08654(10) 0.04769(13) 0.60340(16) 0.0792(6) Uani 1 1 d .
H19 H 0.0884 -0.0175 0.6406 0.095 Uiso 1 1 calc R
C20 C 0.09049(10) 0.05299(12) 0.48630(17) 0.0806(6) Uani 1 1 d .
H20 H 0.0962 -0.0090 0.4439 0.097 Uiso 1 1 calc R
C21 C 0.24255(9) 0.47438(14) 0.75036(18) 0.0859(6) Uani 1 1 d .
H21A H 0.2041 0.4326 0.7774 0.129 Uiso 1 1 calc R
H21B H 0.2714 0.4941 0.8148 0.129 Uiso 1 1 calc R
H21C H 0.2695 0.4339 0.6961 0.129 Uiso 1 1 calc R
C22 C 0.22327(13) 0.77823(18) 0.4519(2) 0.1327(9) Uani 1 1 d .
H22A H 0.2628 0.7330 0.4643 0.199 Uiso 1 1 calc R
H22B H 0.2369 0.8507 0.4628 0.199 Uiso 1 1 calc R
H22C H 0.2063 0.7688 0.3744 0.199 Uiso 1 1 calc R
H3 H 0.1835(9) 0.7445(13) 0.6151(16) 0.102(6) Uiso 1 1 d .

loop_
_atom_site_aniso_label
_atom_site_aniso_U_11
_atom_site_aniso_U_22
_atom_site_aniso_U_33
_atom_site_aniso_U_23
_atom_site_aniso_U_13
_atom_site_aniso_U_12
F1 0.0674(5) 0.0519(5) 0.0608(5) -0.0071(4) 0.0008(4) 0.0165(4)
N2 0.0515(6) 0.0368(6) 0.0494(6) -0.0015(5) 0.0033(5) -0.0034(5)
N3 0.0555(7) 0.0565(8) 0.0595(7) -0.0087(6) 0.0062(6) -0.0121(6)
C4 0.0578(8) 0.0366(7) 0.0521(8) -0.0016(6) 0.0126(7) -0.0037(6)
C5 0.0617(9) 0.0402(8) 0.0538(8) -0.0060(7) 0.0142(7) -0.0085(7)
C6 0.0532(8) 0.0462(8) 0.0514(8) -0.0082(7) 0.0074(7) -0.0097(7)
N7 0.0670(10) 0.0398(9) 0.0486(9) 0.000 0.0109(8) 0.000
N8 0.0829(9) 0.0447(7) 0.0602(7) -0.0097(6) 0.0173(7) -0.0173(6)
C9 0.0450(8) 0.0452(8) 0.0522(8) -0.0043(6) 0.0043(7) -0.0048(6)
C10 0.0624(9) 0.0548(9) 0.0680(10) 0.0038(8) -0.0029(8) 0.0005(7)
C11 0.0445(7) 0.0428(8) 0.0576(9) 0.0005(6) -0.0054(7) -0.0047(6)
C12 0.0779(10) 0.0569(9) 0.0561(9) -0.0095(8) 0.0179(8) -0.0220(8)
B13 0.0536(13) 0.0372(11) 0.0491(13) 0.000 0.0074(11) 0.000
C14 0.0609(9) 0.0634(10) 0.0576(9) -0.0191(8) 0.0144(7) -0.0201(7)
C15 0.0805(11) 0.0467(9) 0.0711(10) -0.0002(8) -0.0178(9) 0.0045(8)
C16 0.0725(10) 0.0819(11) 0.0773(11) -0.0201(10) 0.0038(9) -0.0239(9)
C17 0.0731(11) 0.0752(11) 0.0693(11) 0.0186(9) -0.0030(9) 0.0032(9)
C18 0.1313(15) 0.0777(11) 0.0770(11) -0.0360(9) 0.0357(11) -0.0592(10)
C19 0.0837(12) 0.0533(10) 0.1005(13) 0.0232(9) -0.0230(10) -0.0038(9)
C20 0.1054(14) 0.0462(10) 0.0901(12) 0.0000(9) -0.0303(11) 0.0049(9)
C21 0.0724(11) 0.1000(13) 0.0854(12) -0.0165(11) -0.0108(10) -0.0144(10)
C22 0.172(2) 0.1093(16) 0.1162(18) -0.0130(13) 0.0293(16) -0.0816(14)

loop_
_atom_type_symbol
_atom_type_description
_atom_type_scat_dispersion_real
_atom_type_scat_dispersion_imag
_atom_type_scat_source
C C 0.0033 0.0016 'International Tables Vol C Tables 4.2.6.8 and 6.1.1.4'
H H 0.0000 0.0000 'International Tables Vol C Tables 4.2.6.8 and 6.1.1.4'
B B 0.0013 0.0007 'International Tables Vol C Tables 4.2.6.8 and 6.1.1.4'
N N 0.0061 0.0033 'International Tables Vol C Tables 4.2.6.8 and 6.1.1.4'
F F 0.0171 0.0103 'International Tables Vol C Tables 4.2.6.8 and 6.1.1.4'

loop_
_geom_angle_atom_site_label_1
_geom_angle_atom_site_label_2
_geom_angle_atom_site_label_3
_geom_angle
_geom_angle_site_symmetry_1
_geom_angle_site_symmetry_3
C9 N2 C4 109.92(10) . .
C9 N2 B13 129.12(11) . .
C4 N2 B13 120.94(11) . .
C14 N3 C6 114.59(12) . .
N7 C4 N2 125.28(12) . .
N7 C4 C5 126.95(12) . .
N2 C4 C5 107.62(11) . .
N8 C5 C6 123.58(13) . .
N8 C5 C4 129.35(13) . .
C6 C5 C4 106.99(12) . .
N3 C6 C5 122.65(12) . .
N3 C6 C9 129.17(13) . .
C5 C6 C9 108.07(13) . .
C4 N7 C4 119.51(16) 3 .
C12 N8 C5 114.00(13) . .
N2 C9 C6 107.24(11) . .
N2 C9 C11 127.94(12) . .
C6 C9 C11 124.72(13) . .
C17 C10 C11 120.80(14) . .
C17 C10 H10 119.6 . .
C11 C10 H10 119.6 . .
C10 C11 C15 118.60(13) . .
C10 C11 C9 117.98(12) . .
C15 C11 C9 123.41(14) . .
N8 C12 C14 123.00(13) . .
N8 C12 C18 113.29(14) . .
C14 C12 C18 123.63(15) . .
F1 B13 F1 111.46(16) 3 .
F1 B13 N2 108.61(5) 3 .
F1 B13 N2 110.49(6) . .
F1 B13 N2 110.49(6) 3 3
F1 B13 N2 108.61(5) . 3
N2 B13 N2 107.08(15) . 3
N3 C14 C12 122.15(14) . .
N3 C14 C16 117.11(14) . .
C12 C14 C16 120.74(14) . .
C20 C15 C11 119.70(16) . .
C20 C15 H15 120.2 . .
C11 C15 H15 120.2 . .
C14 C16 C21 115.19(14) . .
C14 C16 H16A 108.5 . .
C21 C16 H16A 108.5 . .
C14 C16 H16B 108.5 . .
C21 C16 H16B 108.5 . .
H16A C16 H16B 107.5 . .
C10 C17 C19 119.89(16) . .
C10 C17 H17 120.1 . .
C19 C17 H17 120.1 . .
C22 C18 C12 113.78(16) . .
C22 C18 H18 123.1 . .
C12 C18 H18 123.1 . .
C22 C18 H3 116.7(11) . .
C12 C18 H3 95.1(10) . .
H18 C18 H3 60.5 . .
C20 C19 C17 119.71(15) . .
C20 C19 H19 120.1 . .
C17 C19 H19 120.1 . .
C19 C20 C15 121.27(16) . .
C19 C20 H20 119.4 . .
C15 C20 H20 119.4 . .
C16 C21 H21A 109.5 . .
C16 C21 H21B 109.5 . .
H21A C21 H21B 109.5 . .
C16 C21 H21C 109.5 . .
H21A C21 H21C 109.5 . .
H21B C21 H21C 109.5 . .
C18 C22 H22A 109.5 . .
C18 C22 H22B 109.5 . .
H22A C22 H22B 109.5 . .
C18 C22 H22C 109.5 . .
H22A C22 H22C 109.5 . .
H22B C22 H22C 109.5 . .

loop_
_geom_bond_atom_site_label_1
_geom_bond_atom_site_label_2
_geom_bond_distance
_geom_bond_site_symmetry_2
F1 B13 1.3740(14) .
N2 C9 1.3534(17) .
N2 C4 1.3976(16) .
N2 B13 1.5734(16) .
N3 C14 1.3228(19) .
N3 C6 1.3563(18) .
C4 N7 1.3156(15) .
C4 C5 1.4249(19) .
C5 N8 1.3451(17) .
C5 C6 1.3877(19) .
C6 C9 1.4456(19) .
N7 C4 1.3156(15) 3
N8 C12 1.325(2) .
C9 C11 1.4625(19) .
C10 C17 1.371(2) .
C10 C11 1.389(2) .
C10 H10 0.9300 .
C11 C15 1.390(2) .
C12 C14 1.438(2) .
C12 C18 1.511(2) .
B13 F1 1.3740(14) 3
B13 N2 1.5734(16) 3
C14 C16 1.497(2) .
C15 C20 1.378(2) .
C15 H15 0.9300 .
C16 C21 1.513(2) .
C16 H16A 0.9700 .
C16 H16B 0.9700 .
C17 C19 1.383(2) .
C17 H17 0.9300 .
C18 C22 1.431(3) .
C18 H18 0.9300 .
C18 H3 0.995(19) .
C19 C20 1.356(3) .
C19 H19 0.9300 .
C20 H20 0.9300 .
C21 H21A 0.9600 .
C21 H21B 0.9600 .
C21 H21C 0.9600 .
C22 H22A 0.9600 .
C22 H22B 0.9600 .
C22 H22C 0.9600 .
